data_2233759
loop_
_publ_author_name
'Vennila, Jasmine P.'
'Thiruvadigal, D. John'
'Kavitha, Helen P.'
'Chakkaravarthi, G.'
'Manivannan, V.'

_publ_section_title
;
 <i>N</i>-[2-(3,4-Dimethoxyphenyl)ethyl]-<i>N</i>-methylnaphthalene-1-sulfonamide
;
_journal_coeditor_code BT5826
_journal_issue 3
_journal_name_full 'Acta Crystallographica Section E'
_journal_page_first o890
_journal_paper_doi 10.1107/S1600536812008203
_journal_volume 68
_journal_year 2012
_chemical_formula_iupac 'C21 H23 N O4 S'
_chemical_formula_moiety 'C21 H23 N O4 S'
_chemical_formula_sum 'C21 H23 N O4 S'
_chemical_formula_weight 385.46
_chemical_name_systematic
;
<i>N</i>-[2-(3,4-Dimethoxyphenyl)ethyl]-<i>N</i>-methylnaphthalene-1-sulfonamide
;
_space_group_IT_number 61
_symmetry_cell_setting orthorhombic
_symmetry_space_group_name_Hall '-P 2ac 2ab'
_symmetry_space_group_name_H-M 'P b c a'
_atom_sites_solution_hydrogens geom
_atom_sites_solution_primary direct
_atom_sites_solution_secondary difmap
_audit_creation_method SHELXL-97
_cell_angle_alpha 90.00
_cell_angle_beta 90.00
_cell_angle_gamma 90.00
_cell_formula_units_Z 8
_cell_length_a 10.070(5)
_cell_length_b 14.120(4)
_cell_length_c 27.229(5)
_cell_measurement_reflns_used 26403
_cell_measurement_temperature 295(2)
_cell_measurement_theta_max 29.3
_cell_measurement_theta_min 2.5
_cell_volume 3872(2)
_computing_cell_refinement 'SAINT (Bruker, 2004)'
_computing_data_collection 'APEX2 (Bruker, 2004)'
_computing_data_reduction 'SAINT (Bruker, 2004)'
_computing_molecular_graphics 'PLATON (Spek, 2009)'
_computing_publication_material 'SHELXL97 (Sheldrick, 2008)'
_computing_structure_refinement 'SHELXL97 (Sheldrick, 2008)'
_computing_structure_solution 'SHELXS97 (Sheldrick, 2008)'
_diffrn_ambient_temperature 295(2)
_diffrn_measured_fraction_theta_full 0.988
_diffrn_measured_fraction_theta_max 0.988
_diffrn_measurement_device_type 'Bruker Kappa APEXII'
_diffrn_measurement_method '\w and \f'
_diffrn_radiation_monochromator graphite
_diffrn_radiation_source 'fine-focus sealed tube'
_diffrn_radiation_type MoK\a
_diffrn_radiation_wavelength 0.71073
_diffrn_reflns_av_R_equivalents 0.0406
_diffrn_reflns_av_sigmaI/netI 0.0340
_diffrn_reflns_limit_h_max 13
_diffrn_reflns_limit_h_min -13
_diffrn_reflns_limit_k_max 19
_diffrn_reflns_limit_k_min -10
_diffrn_reflns_limit_l_max 37
_diffrn_reflns_limit_l_min -36
_diffrn_reflns_number 9215
_diffrn_reflns_theta_full 29.34
_diffrn_reflns_theta_max 29.34
_diffrn_reflns_theta_min 2.52
_diffrn_standards_interval_time 0
_diffrn_standards_number 0
_exptl_absorpt_coefficient_mu 0.194
_exptl_absorpt_correction_T_max 0.9478
_exptl_absorpt_correction_T_min 0.9371
_exptl_absorpt_correction_type multi-scan
_exptl_absorpt_process_details '(SADABS; Sheldrick, 1996)'
_exptl_crystal_colour colourless
_exptl_crystal_density_diffrn 1.323
_exptl_crystal_density_method 'not measured'
_exptl_crystal_description block
_exptl_crystal_F_000 1632
_exptl_crystal_size_max 0.34
_exptl_crystal_size_mid 0.30
_exptl_crystal_size_min 0.28
_refine_diff_density_max 0.213
_refine_diff_density_min -0.384
_refine_ls_extinction_method none
_refine_ls_goodness_of_fit_ref 1.011
_refine_ls_hydrogen_treatment constr
_refine_ls_matrix_type full
_refine_ls_number_parameters 247
_refine_ls_number_reflns 5239
_refine_ls_number_restraints 0
_refine_ls_restrained_S_all 1.011
_refine_ls_R_factor_all 0.0850
_refine_ls_R_factor_gt 0.0450
_refine_ls_shift/su_max 0.000
_refine_ls_shift/su_mean 0.000
_refine_ls_structure_factor_coef Fsqd
_refine_ls_weighting_details 'calc w=1/[\s^2^(Fo^2^)+(0.0441P)^2^+1.1352P] where P=(Fo^2^+2Fc^2^)/3'
_refine_ls_weighting_scheme calc
_refine_ls_wR_factor_gt 0.1004
_refine_ls_wR_factor_ref 0.1197
_reflns_number_gt 3248
_reflns_number_total 5239
_reflns_threshold_expression I>2\s(I)
_cod_data_source_file bt5826.cif
_cod_data_source_block I
_cod_database_code 2233759
_cod_database_fobs_code 2233759

loop_
_symmetry_equiv_pos_as_xyz
'x, y, z'
'-x+1/2, -y, z+1/2'
'x+1/2, -y+1/2, -z'
'-x, y+1/2, -z+1/2'
'-x, -y, -z'
'x-1/2, y, -z-1/2'
'-x-1/2, y-1/2, z'
'x, -y-1/2, z-1/2'

loop_
_atom_site_type_symbol
_atom_site_label
_atom_site_fract_x
_atom_site_fract_y
_atom_site_fract_z
_atom_site_U_iso_or_equiv
_atom_site_adp_type
_atom_site_calc_flag
_atom_site_refinement_flags
_atom_site_occupancy
_atom_site_symmetry_multiplicity
C C1 0.92055(17) 0.36733(11) 0.08433(6) 0.0419(4) Uani d . 1 1
C C2 0.94855(17) 0.35623(11) 0.13542(6) 0.0404(4) Uani d . 1 1
C C3 0.8706(2) 0.30395(13) 0.16901(7) 0.0524(5) Uani d . 1 1
H H3 0.7930 0.2749 0.1583 0.063 Uiso calc R 1 1
C C4 0.9080(2) 0.29561(14) 0.21685(7) 0.0623(6) Uani d . 1 1
H H4 0.8551 0.2612 0.2384 0.075 Uiso calc R 1 1
C C5 1.0239(2) 0.33759(14) 0.23403(7) 0.0640(6) Uani d . 1 1
H H5 1.0485 0.3303 0.2667 0.077 Uiso calc R 1 1
C C6 1.1009(2) 0.38904(14) 0.20327(7) 0.0583(5) Uani d . 1 1
H H6 1.1779 0.4173 0.2151 0.070 Uiso calc R 1 1
C C7 1.06558(19) 0.40032(12) 0.15342(6) 0.0463(4) Uani d . 1 1
C C8 1.1458(2) 0.45408(13) 0.12135(8) 0.0586(5) Uani d . 1 1
H H8 1.2222 0.4829 0.1334 0.070 Uiso calc R 1 1
C C9 1.1141(2) 0.46457(14) 0.07347(8) 0.0614(5) Uani d . 1 1
H H9 1.1674 0.5012 0.0531 0.074 Uiso calc R 1 1
C C10 1.0010(2) 0.42025(12) 0.05468(7) 0.0521(5) Uani d . 1 1
H H10 0.9803 0.4268 0.0216 0.063 Uiso calc R 1 1
C C11 0.6973(2) 0.13869(18) 0.06506(9) 0.0765(7) Uani d . 1 1
H H11A 0.6656 0.1242 0.0327 0.115 Uiso calc R 1 1
H H11B 0.6282 0.1695 0.0834 0.115 Uiso calc R 1 1
H H11C 0.7224 0.0812 0.0814 0.115 Uiso calc R 1 1
C C12 0.92293(19) 0.16608(13) 0.03129(6) 0.0498(4) Uani d . 1 1
H H12A 0.9896 0.2153 0.0282 0.060 Uiso calc R 1 1
H H12B 0.8901 0.1516 -0.0014 0.060 Uiso calc R 1 1
C C13 0.98652(19) 0.07800(12) 0.05306(6) 0.0493(4) Uani d . 1 1
H H13A 0.9214 0.0274 0.0533 0.059 Uiso calc R 1 1
H H13B 1.0591 0.0583 0.0320 0.059 Uiso calc R 1 1
C C14 1.03892(17) 0.09117(11) 0.10439(6) 0.0408(4) Uani d . 1 1
C C15 0.98454(18) 0.04479(12) 0.14386(6) 0.0481(4) Uani d . 1 1
H H15 0.9130 0.0042 0.1390 0.058 Uiso calc R 1 1
C C16 1.03471(19) 0.05758(12) 0.19086(6) 0.0496(4) Uani d . 1 1
H H16 0.9955 0.0264 0.2172 0.059 Uiso calc R 1 1
C C17 1.14125(18) 0.11561(12) 0.19879(6) 0.0432(4) Uani d . 1 1
C C18 1.19942(16) 0.16272(12) 0.15871(6) 0.0400(4) Uani d . 1 1
C C19 1.14727(16) 0.15094(12) 0.11246(6) 0.0396(4) Uani d . 1 1
H H19 1.1847 0.1833 0.0861 0.048 Uiso calc R 1 1
C C20 1.1405(3) 0.08946(18) 0.28507(7) 0.0775(7) Uani d . 1 1
H H20A 1.0503 0.1109 0.2878 0.116 Uiso calc R 1 1
H H20B 1.1889 0.1075 0.3140 0.116 Uiso calc R 1 1
H H20C 1.1417 0.0218 0.2818 0.116 Uiso calc R 1 1
C C21 1.3788(2) 0.25648(17) 0.12955(8) 0.0718(6) Uani d . 1 1
H H21A 1.4030 0.2076 0.1068 0.108 Uiso calc R 1 1
H H21B 1.4575 0.2871 0.1415 0.108 Uiso calc R 1 1
H H21C 1.3233 0.3021 0.1133 0.108 Uiso calc R 1 1
N N1 0.81255(14) 0.20151(10) 0.06160(5) 0.0460(4) Uani d . 1 1
O O1 0.78111(16) 0.34316(12) 0.00575(6) 0.0787(5) Uani d . 1 1
O O2 0.66402(14) 0.33351(11) 0.08444(7) 0.0782(5) Uani d . 1 1
O O3 1.20031(14) 0.13109(10) 0.24318(4) 0.0611(4) Uani d . 1 1
O O4 1.30859(13) 0.21602(10) 0.16952(5) 0.0563(3) Uani d . 1 1
S S1 0.78111(5) 0.31428(4) 0.056242(19) 0.05377(15) Uani d . 1 1

loop_
_atom_site_aniso_label
_atom_site_aniso_U_11
_atom_site_aniso_U_22
_atom_site_aniso_U_33
_atom_site_aniso_U_12
_atom_site_aniso_U_13
_atom_site_aniso_U_23
C1 0.0431(9) 0.0320(8) 0.0507(10) 0.0023(7) 0.0041(8) 0.0032(7)
C2 0.0467(9) 0.0276(8) 0.0469(9) 0.0013(7) 0.0096(8) -0.0001(7)
C3 0.0557(11) 0.0467(11) 0.0549(11) -0.0065(9) 0.0141(9) 0.0008(8)
C4 0.0846(15) 0.0499(12) 0.0524(12) -0.0034(11) 0.0223(11) 0.0054(9)
C5 0.0966(17) 0.0504(12) 0.0449(10) 0.0050(12) 0.0016(11) -0.0040(9)
C6 0.0765(14) 0.0458(11) 0.0526(11) -0.0035(10) -0.0043(10) -0.0114(9)
C7 0.0569(11) 0.0311(9) 0.0510(10) -0.0020(8) 0.0051(8) -0.0066(7)
C8 0.0617(12) 0.0451(11) 0.0689(13) -0.0199(9) 0.0048(10) -0.0040(9)
C9 0.0691(13) 0.0511(12) 0.0640(12) -0.0204(10) 0.0132(11) 0.0092(10)
C10 0.0632(12) 0.0449(10) 0.0484(10) -0.0020(9) 0.0045(9) 0.0100(8)
C11 0.0538(13) 0.0750(16) 0.1008(18) -0.0260(11) -0.0027(12) -0.0060(13)
C12 0.0542(11) 0.0564(11) 0.0389(9) -0.0039(9) -0.0016(8) -0.0026(8)
C13 0.0562(11) 0.0451(10) 0.0467(10) -0.0019(9) -0.0007(8) -0.0122(8)
C14 0.0465(9) 0.0346(8) 0.0413(9) 0.0060(7) 0.0008(7) -0.0070(7)
C15 0.0513(10) 0.0409(9) 0.0521(10) -0.0090(8) -0.0017(9) -0.0022(8)
C16 0.0579(11) 0.0460(10) 0.0447(10) -0.0100(9) 0.0034(8) 0.0051(8)
C17 0.0489(10) 0.0420(9) 0.0388(9) -0.0004(8) -0.0017(8) -0.0016(7)
C18 0.0384(9) 0.0369(9) 0.0447(9) 0.0000(7) 0.0020(7) -0.0030(7)
C19 0.0416(9) 0.0367(9) 0.0405(9) 0.0037(7) 0.0068(7) -0.0008(7)
C20 0.1034(19) 0.0884(16) 0.0407(11) -0.0257(15) -0.0018(12) 0.0064(11)
C21 0.0554(12) 0.0881(17) 0.0717(14) -0.0249(12) 0.0095(11) 0.0059(12)
N1 0.0383(7) 0.0474(9) 0.0524(9) -0.0076(6) -0.0042(6) 0.0007(7)
O1 0.0816(11) 0.0849(11) 0.0697(10) -0.0032(9) -0.0314(8) 0.0276(8)
O2 0.0397(8) 0.0758(11) 0.1191(14) 0.0113(7) 0.0055(8) 0.0047(9)
O3 0.0721(9) 0.0705(9) 0.0408(7) -0.0192(7) -0.0081(6) 0.0050(6)
O4 0.0484(7) 0.0687(9) 0.0518(7) -0.0179(6) -0.0003(6) 0.0008(6)
S1 0.0413(2) 0.0552(3) 0.0648(3) 0.0029(2) -0.0096(2) 0.0108(2)

loop_
_atom_type_symbol
_atom_type_description
_atom_type_scat_dispersion_real
_atom_type_scat_dispersion_imag
_atom_type_scat_source
C C 0.0033 0.0016 'International Tables Vol C Tables 4.2.6.8 and 6.1.1.4'
H H 0.0000 0.0000 'International Tables Vol C Tables 4.2.6.8 and 6.1.1.4'
N N 0.0061 0.0033 'International Tables Vol C Tables 4.2.6.8 and 6.1.1.4'
O O 0.0106 0.0060 'International Tables Vol C Tables 4.2.6.8 and 6.1.1.4'
S S 0.1246 0.1234 'International Tables Vol C Tables 4.2.6.8 and 6.1.1.4'

loop_
_geom_angle_atom_site_label_1
_geom_angle_atom_site_label_2
_geom_angle_atom_site_label_3
_geom_angle
C10 C1 C2 121.23(16)
C10 C1 S1 116.60(14)
C2 C1 S1 122.17(12)
C3 C2 C7 117.79(17)
C3 C2 C1 125.33(17)
C7 C2 C1 116.87(15)
C4 C3 C2 120.74(19)
C4 C3 H3 119.6
C2 C3 H3 119.6
C3 C4 C5 121.16(19)
C3 C4 H4 119.4
C5 C4 H4 119.4
C6 C5 C4 120.11(19)
C6 C5 H5 119.9
C4 C5 H5 119.9
C5 C6 C7 120.8(2)
C5 C6 H6 119.6
C7 C6 H6 119.6
C8 C7 C6 120.76(18)
C8 C7 C2 119.83(17)
C6 C7 C2 119.41(17)
C9 C8 C7 121.38(19)
C9 C8 H8 119.3
C7 C8 H8 119.3
C8 C9 C10 119.84(18)
C8 C9 H9 120.1
C10 C9 H9 120.1
C1 C10 C9 120.81(18)
C1 C10 H10 119.6
C9 C10 H10 119.6
N1 C11 H11A 109.5
N1 C11 H11B 109.5
H11A C11 H11B 109.5
N1 C11 H11C 109.5
H11A C11 H11C 109.5
H11B C11 H11C 109.5
N1 C12 C13 112.19(14)
N1 C12 H12A 109.2
C13 C12 H12A 109.2
N1 C12 H12B 109.2
C13 C12 H12B 109.2
H12A C12 H12B 107.9
C14 C13 C12 114.14(14)
C14 C13 H13A 108.7
C12 C13 H13A 108.7
C14 C13 H13B 108.7
C12 C13 H13B 108.7
H13A C13 H13B 107.6
C15 C14 C19 118.48(16)
C15 C14 C13 121.88(16)
C19 C14 C13 119.63(15)
C14 C15 C16 120.98(17)
C14 C15 H15 119.5
C16 C15 H15 119.5
C17 C16 C15 120.63(16)
C17 C16 H16 119.7
C15 C16 H16 119.7
O3 C17 C16 125.31(16)
O3 C17 C18 115.48(16)
C16 C17 C18 119.20(16)
O4 C18 C19 124.91(15)
O4 C18 C17 115.41(15)
C19 C18 C17 119.66(16)
C18 C19 C14 121.04(15)
C18 C19 H19 119.5
C14 C19 H19 119.5
O3 C20 H20A 109.5
O3 C20 H20B 109.5
H20A C20 H20B 109.5
O3 C20 H20C 109.5
H20A C20 H20C 109.5
H20B C20 H20C 109.5
O4 C21 H21A 109.5
O4 C21 H21B 109.5
H21A C21 H21B 109.5
O4 C21 H21C 109.5
H21A C21 H21C 109.5
H21B C21 H21C 109.5
C11 N1 C12 115.39(16)
C11 N1 S1 116.34(14)
C12 N1 S1 115.37(12)
C17 O3 C20 117.45(16)
C18 O4 C21 117.28(15)
O2 S1 O1 117.38(10)
O2 S1 N1 107.27(9)
O1 S1 N1 111.32(9)
O2 S1 C1 109.99(10)
O1 S1 C1 107.14(9)
N1 S1 C1 102.78(8)

loop_
_geom_bond_atom_site_label_1
_geom_bond_atom_site_label_2
_geom_bond_distance
C1 C10 1.366(2)
C1 C2 1.428(2)
C1 S1 1.7656(19)
C2 C3 1.413(2)
C2 C7 1.420(2)
C3 C4 1.361(3)
C3 H3 0.9300
C4 C5 1.390(3)
C4 H4 0.9300
C5 C6 1.353(3)
C5 H5 0.9300
C6 C7 1.412(3)
C6 H6 0.9300
C7 C8 1.411(3)
C8 C9 1.350(3)
C8 H8 0.9300
C9 C10 1.396(3)
C9 H9 0.9300
C10 H10 0.9300
C11 N1 1.464(2)
C11 H11A 0.9600
C11 H11B 0.9600
C11 H11C 0.9600
C12 N1 1.472(2)
C12 C13 1.519(2)
C12 H12A 0.9700
C12 H12B 0.9700
C13 C14 1.506(2)
C13 H13A 0.9700
C13 H13B 0.9700
C14 C15 1.372(2)
C14 C19 1.397(2)
C15 C16 1.388(2)
C15 H15 0.9300
C16 C17 1.367(2)
C16 H16 0.9300
C17 O3 1.365(2)
C17 C18 1.406(2)
C18 O4 1.364(2)
C18 C19 1.375(2)
C19 H19 0.9300
C20 O3 1.418(2)
C20 H20A 0.9600
C20 H20B 0.9600
C20 H20C 0.9600
C21 O4 1.418(2)
C21 H21A 0.9600
C21 H21B 0.9600
C21 H21C 0.9600
N1 S1 1.6300(16)
O1 S1 1.4341(15)
O2 S1 1.4330(16)

loop_
_geom_hbond_atom_site_label_D
_geom_hbond_atom_site_label_H
_geom_hbond_atom_site_label_A
_geom_hbond_site_symmetry_A
_geom_hbond_distance_DH
_geom_hbond_distance_HA
_geom_hbond_distance_DA
_geom_hbond_angle_DHA
_geom_hbond_publ_flag
C3 H3 O2 . 0.93 2.53 3.132(3) 122 y
C10 H10 O1 . 0.93 2.37 2.804(3) 109 y
C11 H11B O2 . 0.96 2.34 2.821(3) 110 y
C4 H4 O3 6_556 0.93 2.46 3.310(3) 152 y
C8 H8 Cg3 7_755 0.93 2.59 3.488(3) 163 y
C20 H20C Cg2 4_745 0.96 2.92 3.740(3) 144 y

loop_
_geom_torsion_atom_site_label_1
_geom_torsion_atom_site_label_2
_geom_torsion_atom_site_label_3
_geom_torsion_atom_site_label_4
_geom_torsion
C10 C1 C2 C3 179.26(17)
S1 C1 C2 C3 -0.5(2)
C10 C1 C2 C7 -1.8(2)
S1 C1 C2 C7 178.39(12)
C7 C2 C3 C4 -0.7(3)
C1 C2 C3 C4 178.20(17)
C2 C3 C4 C5 -0.4(3)
C3 C4 C5 C6 1.0(3)
C4 C5 C6 C7 -0.5(3)
C5 C6 C7 C8 179.94(19)
C5 C6 C7 C2 -0.6(3)
C3 C2 C7 C8 -179.36(17)
C1 C2 C7 C8 1.6(2)
C3 C2 C7 C6 1.2(2)
C1 C2 C7 C6 -177.81(16)
C6 C7 C8 C9 179.26(19)
C2 C7 C8 C9 -0.2(3)
C7 C8 C9 C10 -1.2(3)
C2 C1 C10 C9 0.5(3)
S1 C1 C10 C9 -179.67(15)
C8 C9 C10 C1 1.0(3)
N1 C12 C13 C14 -57.6(2)
C12 C13 C14 C15 113.75(19)
C12 C13 C14 C19 -67.3(2)
C19 C14 C15 C16 0.7(3)
C13 C14 C15 C16 179.70(16)
C14 C15 C16 C17 -1.1(3)
C15 C16 C17 O3 -178.17(17)
C15 C16 C17 C18 0.3(3)
O3 C17 C18 O4 1.2(2)
C16 C17 C18 O4 -177.34(16)
O3 C17 C18 C19 179.58(15)
C16 C17 C18 C19 1.0(3)
O4 C18 C19 C14 176.77(15)
C17 C18 C19 C14 -1.4(2)
C15 C14 C19 C18 0.5(2)
C13 C14 C19 C18 -178.45(15)
C13 C12 N1 C11 -65.3(2)
C13 C12 N1 S1 154.41(12)
C16 C17 O3 C20 -5.1(3)
C18 C17 O3 C20 176.43(18)
C19 C18 O4 C21 -4.9(3)
C17 C18 O4 C21 173.40(17)
C11 N1 S1 O2 34.67(17)
C12 N1 S1 O2 174.52(13)
C11 N1 S1 O1 -95.00(16)
C12 N1 S1 O1 44.86(15)
C11 N1 S1 C1 150.62(15)
C12 N1 S1 C1 -69.52(14)
C10 C1 S1 O2 -130.70(15)
C2 C1 S1 O2 49.10(16)
C10 C1 S1 O1 -2.07(17)
C2 C1 S1 O1 177.73(14)
C10 C1 S1 N1 115.32(14)
C2 C1 S1 N1 -64.88(15)

loop_
_cod_related_entry_id
_cod_related_entry_database
_cod_related_entry_code
1 ChemSpider 30657476
